data_1007007
loop_
_publ_author_name
'Averbuch-Pouchot, M T'
'Durif, A'
'Guitel, J C'

_publ_section_title 'Trimetaphosphate de cadmium decahydrate'
_journal_coden_ASTM ACBCAR
_journal_name_full 'Acta Crystallographica B (24,1968-38,1982)'
_journal_page_first 1894
_journal_page_last 1896
_journal_paper_doi 10.1107/S0567740876006626
_journal_volume 32
_journal_year 1976
_chemical_formula_structural 'CD3 (P3 O9)2 (H2 O)10'
_chemical_formula_sum 'Cd3 H20 O28 P6'
_chemical_name_systematic 'CADMIUM CYCLO-TRIPHOSPHATE DECAHYDRATE'
_space_group_IT_number 14
_symmetry_cell_setting monoclinic
_symmetry_Int_Tables_number 14
_symmetry_space_group_name_Hall '-P 2yn'
_symmetry_space_group_name_H-M 'P 1 21/n 1'
_cell_angle_alpha 90
_cell_angle_beta 107.72(1)
_cell_angle_gamma 90
_cell_formula_units_Z 2
_cell_length_a 9.424(8)
_cell_length_b 17.87(1)
_cell_length_c 7.762(7)
_cell_volume 1245.2
_refine_ls_R_factor_all 0.028
_cod_original_formula_sum 'H20 Cd3 O28 P6'
_cod_database_code 1007007

loop_
_symmetry_equiv_pos_as_xyz
x,y,z
1/2+x,1/2-y,1/2+z
-x,-y,-z
1/2-x,1/2+y,1/2-z

loop_
_atom_site_label
_atom_site_type_symbol
_atom_site_symmetry_multiplicity
_atom_site_Wyckoff_symbol
_atom_site_fract_x
_atom_site_fract_y
_atom_site_fract_z
_atom_site_occupancy
_atom_site_attached_hydrogens
_atom_site_calc_flag
Cd1 Cd2+ 4 e 0.31953(4) 0.71958(2) 0.08657(5) 1. 0 d
Cd2 Cd2+ 2 c 0.5 0. 0. 1. 0 d
P1 P5+ 4 e 0.2986(1) 0.3117(1) 0.8186(2) 1. 0 d
P2 P5+ 4 e 0.0749(1) 0.3123(1) 0.0070(2) 1. 0 d
P3 P5+ 4 e 0.2025(1) 0.4521(1) 0.9480(2) 1. 0 d
O1 O2- 4 e 0.1714(4) 0.2768(3) 0.8891(5) 1. 0 d
O2 O2- 4 e 0.0662(4) 0.3984(2) 0.9507(5) 1. 0 d
O3 O2- 4 e 0.3161(4) 0.3947(2) 0.9000(5) 1. 0 d
O4 O2- 4 e 0.4384(4) 0.2698(2) 0.9055(6) 1. 0 d
O5 O2- 4 e 0.2412(5) 0.3165(2) 0.6183(5) 1. 0 d
O6 O2- 4 e 0.1609(6) 0.3070(3) 0.2016(6) 1. 0 d
O7 O2- 4 e -0.0761(5) 0.2796(2) -0.0646(7) 1. 0 d
O8 O2- 4 e 0.1445(5) 0.5073(2) 0.7995(6) 1. 0 d
O9 O2- 4 e 0.2785(5) 0.4806(2) 0.1328(5) 1. 0 d
O10 O2- 4 e 0.4114(5) 0.1182(2) 0.0414(6) 1. 2 d
O11 O2- 4 e 0.1590(6) 0.1205(2) 0.2123(6) 1. 2 d
O12 O2- 4 e 0.2004(5) 0.1400(2) 0.6446(6) 1. 2 d
O13 O2- 4 e 0.4929(5) 0.3735(3) 0.3455(6) 1. 2 d
O14 O2- 4 e 0.2007(5) 0.4521(3) 0.4433(5) 1. 2 d

loop_
_atom_type_symbol
_atom_type_oxidation_number
Cd2+ 2.000
P5+ 5.000
O2- -2.000
H1+ 1.000
